data_7132974
loop_
_publ_author_name
'Stevens, Jeremiah E.'
'Miller, Justin D.'
'Fitzsimmons, Matthew C.'
'Moore, Curtis E.'
'Thomas, Christine M.'

_publ_section_title
;
 <i>Z</i>-selective dimerization of terminal alkynes by a
 (PNNP)Fe<sup>II</sup> complex.
;
_journal_issue 39
_journal_name_full 'Chemical communications (Cambridge, England)'
_journal_page_first 5169
_journal_page_last 5172
_journal_paper_doi 10.1039/d4cc00469h
_journal_volume 60
_journal_year 2024
_chemical_formula_moiety 'C54 H44 Fe N2 P2, 4(C6 H5 F)'
_chemical_formula_sum 'C78 H64 F4 Fe N2 P2'
_chemical_formula_weight 1223.10
_chemical_properties_physical Air-sensitive,Moisture-sensitive
_space_group_crystal_system monoclinic
_space_group_IT_number 15
_space_group_name_Hall '-C 2yc'
_space_group_name_H-M_alt 'C 1 2/c 1'
_atom_sites_solution_hydrogens mixed
_atom_sites_solution_primary dual
_atom_sites_solution_secondary difmap
_audit_creation_date 2023-04-25
_audit_creation_method
;
Olex2 1.5-beta
(compiled 2023.03.06 svn.rbb2c1857 for OlexSys, GUI svn.r6748)
;
_audit_update_record
;
2024-01-16 deposited with the CCDC.	2024-04-08 downloaded from the CCDC.
;
_cell_angle_alpha 90
_cell_angle_beta 114.2120(14)
_cell_angle_gamma 90
_cell_formula_units_Z 4
_cell_length_a 29.4666(15)
_cell_length_b 13.8824(7)
_cell_length_c 16.5411(7)
_cell_measurement_reflns_used 9933
_cell_measurement_temperature 100.00
_cell_measurement_theta_max 26.10
_cell_measurement_theta_min 2.32
_cell_volume 6171.2(5)
_computing_cell_refinement 'SAINT v8.40B (Bruker, 2021)'
_computing_data_collection 'APEX3 v2021.10-0 (Bruker, 2021)'
_computing_data_reduction 'SAINT v8.40B (Bruker, 2021)'
_computing_molecular_graphics 'Olex2 1.5-beta (Dolomanov et al., 2009)'
_computing_publication_material 'Olex2 1.5-beta (Dolomanov et al., 2009)'
_computing_structure_refinement 'XL  (Sheldrick, 2008)'
_computing_structure_solution 'ShelXT (Sheldrick, 2015)'
_diffrn_ambient_temperature 100.00
_diffrn_detector 'Bruker Photon III area detector'
_diffrn_detector_area_resol_mean 10.5
_diffrn_detector_type 'CMOS area detector'
_diffrn_measured_fraction_theta_full 0.999
_diffrn_measured_fraction_theta_max 0.999
_diffrn_measurement_device 'Kappa Four-Circle Diffractometer'
_diffrn_measurement_device_type 'Bruker D8 Venture'
_diffrn_measurement_method '\w and \f scans'
_diffrn_radiation_monochromator 'Double Bounce Multilayer Mirrors'
_diffrn_radiation_probe x-ray
_diffrn_radiation_type MoK\a
_diffrn_radiation_wavelength 0.71073
_diffrn_radiation_xray_symbol K-L~3~
_diffrn_reflns_av_R_equivalents 0.0627
_diffrn_reflns_av_unetI/netI 0.0184
_diffrn_reflns_Laue_measured_fraction_full 0.999
_diffrn_reflns_Laue_measured_fraction_max 0.999
_diffrn_reflns_limit_h_max 36
_diffrn_reflns_limit_h_min -36
_diffrn_reflns_limit_k_max 17
_diffrn_reflns_limit_k_min -17
_diffrn_reflns_limit_l_max 20
_diffrn_reflns_limit_l_min -20
_diffrn_reflns_number 152619
_diffrn_reflns_point_group_measured_fraction_full 0.999
_diffrn_reflns_point_group_measured_fraction_max 0.999
_diffrn_reflns_theta_full 25.242
_diffrn_reflns_theta_max 26.398
_diffrn_reflns_theta_min 2.496
_diffrn_source 'Micro Focus Rotating Anode'
_diffrn_source_current 50.0
_diffrn_source_power 2.5
_diffrn_source_type 'Bruker TXS'
_diffrn_source_voltage 50.0
_diffrn_standards_number 0
_exptl_absorpt_coefficient_mu 0.356
_exptl_absorpt_correction_T_max 0.0932
_exptl_absorpt_correction_T_min 0.0673
_exptl_absorpt_correction_type multi-scan
_exptl_absorpt_process_details
;
SADABS-2016/2 (Bruker,2016/2) was used for absorption correction.
wR2(int) was 0.1655 before and 0.0568 after correction.
The Ratio of minimum to maximum transmission is 0.7221.
The \l/2 correction factor is Not present.
;
_exptl_crystal_colour orange
_exptl_crystal_colour_primary orange
_exptl_crystal_density_diffrn 1.316
_exptl_crystal_description plate
_exptl_crystal_F_000 2552
_exptl_crystal_recrystallization_method 'Re-crystallisation from solvent: fluorobenzene, methyltertbutyl ether'
_exptl_crystal_size_max 0.283
_exptl_crystal_size_mid 0.122
_exptl_crystal_size_min 0.065
_refine_diff_density_max 0.261
_refine_diff_density_min -0.311
_refine_diff_density_rms 0.041
_refine_ls_extinction_method none
_refine_ls_goodness_of_fit_ref 1.075
_refine_ls_hydrogen_treatment mixed
_refine_ls_matrix_type full
_refine_ls_number_parameters 417
_refine_ls_number_reflns 6325
_refine_ls_number_restraints 0
_refine_ls_restrained_S_all 1.075
_refine_ls_R_factor_all 0.0416
_refine_ls_R_factor_gt 0.0311
_refine_ls_shift/su_max 0.001
_refine_ls_shift/su_mean 0.000
_refine_ls_structure_factor_coef Fsqd
_refine_ls_weighting_details 'w=1/[\s^2^(Fo^2^)+(0.0379P)^2^+4.9405P] where P=(Fo^2^+2Fc^2^)/3'
_refine_ls_weighting_scheme calc
_refine_ls_wR_factor_gt 0.0788
_refine_ls_wR_factor_ref 0.0855
_reflns_Friedel_coverage 0.000
_reflns_number_gt 5348
_reflns_number_total 6325
_reflns_threshold_expression 'I > 2\s(I)'
_cod_data_source_file d4cc00469h2.cif
_cod_data_source_block thomas_jes117_0m
_cod_depositor_comments
;
The following automatic conversions were performed:

data item '_diffrn_radiation_probe' value 'X-ray' was changed to
'x-ray' in accordance with the
/home/data/users/saulius/crontab/automatic-downloads/rss-feeds/RSC/lib/dictionaries/cif_core.dic
dictionary named 'cif_core.dic' version 2.4.2 last updated on
2011-04-26.

Automatic conversion script
Id: cif_fix_values 8170 2020-07-09 18:12:32Z antanas 

 Adding full bibliography for 7132971--7132974.cif.
;
_cod_database_code 7132974
_shelx_shelxl_version_number 2019/1
_shelx_space_group_comment
;
The symmetry employed for this shelxl refinement is uniquely defined
by the following loop, which should always be used as a source of
symmetry information in preference to the above space-group names.
They are only intended as comments.
;
_shelx_estimated_absorpt_t_max 0.977
_shelx_estimated_absorpt_t_min 0.906
_olex2_refinement_description
;
1. Fixed Uiso
 At 1.2 times of:
  All C(H) groups, All C(H,H) groups
2. Others
 Sof(H1SB)=Sof(F2SB)=1-FVAR(1)
 Sof(H2SB)=Sof(F1SB)=FVAR(1)
 Sof(H1SA)=Sof(F2SA)=1-FVAR(2)
 Sof(H2SA)=Sof(F1SA)=FVAR(2)
3.a Secondary CH2 refined with riding coordinates:
 C9(H9A,H9B)
3.b Aromatic/amide H refined with riding coordinates:
 C8(H8), C26(H26), C27(H27), C25(H25), C5(H5), C19(H19), C4(H4), C17(H17),
 C21(H21), C23(H23), C24(H24), C11(H11), C6(H6), C7(H7), C14(H14), C20(H20),
 C12(H12), C13(H13), C18(H18), C2SB(H2SB), C4SB(H4SB), C3SB(H3SB), C6SB(H6SB),
 C1SB(H1SB), C5SB(H5SB), C3SA(H3SA), C6SA(H6SA), C4SA(H4SA), C2SA(H2SA),
 C1SA(H1SA), C5SA(H5SA)
;
_olex2_submission_special_instructions 'No special instructions were received'

loop_
_space_group_symop_operation_xyz
'x, y, z'
'-x, y, -z+1/2'
'x+1/2, y+1/2, z'
'-x+1/2, y+1/2, -z+1/2'
'-x, -y, -z'
'x, -y, z-1/2'
'-x+1/2, -y+1/2, -z'
'x+1/2, -y+1/2, z-1/2'

loop_
_atom_site_label
_atom_site_type_symbol
_atom_site_fract_x
_atom_site_fract_y
_atom_site_fract_z
_atom_site_U_iso_or_equiv
_atom_site_adp_type
_atom_site_occupancy
_atom_site_site_symmetry_order
_atom_site_calc_flag
_atom_site_refinement_flags_posn
_atom_site_refinement_flags_adp
_atom_site_refinement_flags_occupancy
_atom_site_disorder_assembly
_atom_site_disorder_group
Fe1 Fe 0.500000 0.39514(2) 0.250000 0.02365(8) Uani 1 2 d S T P . .
P1 P 0.48339(2) 0.30201(3) 0.34010(2) 0.02531(9) Uani 1 1 d . . . . .
N1 N 0.49459(5) 0.50537(9) 0.32862(8) 0.0274(3) Uani 1 1 d . . . . .
H1 H 0.5263(7) 0.5069(13) 0.3693(12) 0.037(5) Uiso 1 1 d . . . . .
C8 C 0.68825(6) 0.52544(13) 0.38254(12) 0.0399(4) Uani 1 1 d . . . . .
H8 H 0.667248 0.570574 0.340750 0.048 Uiso 1 1 calc R U . . .
C26 C 0.35057(7) 0.15451(14) 0.22662(11) 0.0431(4) Uani 1 1 d . . . . .
H26 H 0.316049 0.168942 0.203830 0.052 Uiso 1 1 calc R U . . .
C27 C 0.38527(6) 0.22767(12) 0.26315(10) 0.0338(3) Uani 1 1 d . . . . .
H27 H 0.374348 0.291895 0.264017 0.041 Uiso 1 1 calc R U . . .
C25 C 0.36578(8) 0.06128(14) 0.22317(12) 0.0482(5) Uani 1 1 d . . . . .
H25 H 0.341884 0.011824 0.197435 0.058 Uiso 1 1 calc R U . . .
C1 C 0.57107(5) 0.40559(10) 0.31732(9) 0.0264(3) Uani 1 1 d . . . . .
C9 C 0.48433(6) 0.59591(11) 0.27681(11) 0.0325(3) Uani 1 1 d . . . . .
H9A H 0.492971 0.652124 0.317172 0.039 Uiso 1 1 calc R U . . .
H9B H 0.448568 0.599911 0.236727 0.039 Uiso 1 1 calc R U . . .
C3 C 0.66730(6) 0.44340(12) 0.40271(10) 0.0318(3) Uani 1 1 d . . . . .
C5 C 0.75033(7) 0.39641(15) 0.50483(12) 0.0461(4) Uani 1 1 d . . . . .
H5 H 0.771709 0.351889 0.546828 0.055 Uiso 1 1 calc R U . . .
C16 C 0.53108(6) 0.23848(11) 0.43454(10) 0.0289(3) Uani 1 1 d . . . . .
C19 C 0.60445(7) 0.14242(13) 0.57665(12) 0.0450(4) Uani 1 1 d . . . . .
H19 H 0.629736 0.111350 0.625637 0.054 Uiso 1 1 calc R U . . .
C10 C 0.46262(5) 0.48595(11) 0.37457(9) 0.0287(3) Uani 1 1 d . . . . .
C15 C 0.45570(5) 0.38926(11) 0.39045(9) 0.0279(3) Uani 1 1 d . . . . .
C22 C 0.43621(6) 0.20694(11) 0.29862(9) 0.0295(3) Uani 1 1 d . . . . .
C4 C 0.69946(6) 0.37900(14) 0.46563(11) 0.0384(4) Uani 1 1 d . . . . .
H4 H 0.686337 0.323158 0.481483 0.046 Uiso 1 1 calc R U . . .
C17 C 0.57681(6) 0.21669(12) 0.43284(11) 0.0354(4) Uani 1 1 d . . . . .
H17 H 0.583215 0.234772 0.383113 0.042 Uiso 1 1 calc R U . . .
C21 C 0.52238(7) 0.20893(13) 0.50744(11) 0.0384(4) Uani 1 1 d . . . . .
H21 H 0.490978 0.221370 0.508710 0.046 Uiso 1 1 calc R U . . .
C23 C 0.45121(7) 0.11226(12) 0.29559(10) 0.0357(4) Uani 1 1 d . . . . .
H23 H 0.485647 0.096820 0.319735 0.043 Uiso 1 1 calc R U . . .
C24 C 0.41603(8) 0.04023(13) 0.25738(11) 0.0449(4) Uani 1 1 d . . . . .
H24 H 0.426622 -0.023889 0.254802 0.054 Uiso 1 1 calc R U . . .
C11 C 0.44039(6) 0.55890(12) 0.40279(10) 0.0334(3) Uani 1 1 d . . . . .
H11 H 0.444787 0.624251 0.390539 0.040 Uiso 1 1 calc R U . . .
C6 C 0.77024(6) 0.47758(15) 0.48357(12) 0.0473(4) Uani 1 1 d . . . . .
H6 H 0.805079 0.488986 0.510771 0.057 Uiso 1 1 calc R U . . .
C2 C 0.61495(6) 0.42512(11) 0.35838(10) 0.0294(3) Uani 1 1 d . . . . .
C7 C 0.73901(7) 0.54204(15) 0.42236(13) 0.0473(4) Uani 1 1 d . . . . .
H7 H 0.752453 0.598086 0.407505 0.057 Uiso 1 1 calc R U . . .
C14 C 0.42659(6) 0.36784(12) 0.43705(10) 0.0323(3) Uani 1 1 d . . . . .
H14 H 0.421498 0.302601 0.448552 0.039 Uiso 1 1 calc R U . . .
C20 C 0.55881(7) 0.16169(14) 0.57810(11) 0.0457(4) Uani 1 1 d . . . . .
H20 H 0.552396 0.142541 0.627561 0.055 Uiso 1 1 calc R U . . .
C12 C 0.41164(6) 0.53618(13) 0.44907(11) 0.0367(4) Uani 1 1 d . . . . .
H12 H 0.396490 0.586076 0.468629 0.044 Uiso 1 1 calc R U . . .
C13 C 0.40511(6) 0.44110(13) 0.46661(10) 0.0360(4) Uani 1 1 d . . . . .
H13 H 0.385869 0.425817 0.498985 0.043 Uiso 1 1 calc R U . . .
C18 C 0.61321(7) 0.16849(13) 0.50374(12) 0.0440(4) Uani 1 1 d . . . . .
H18 H 0.644232 0.153476 0.501917 0.053 Uiso 1 1 calc R U . . .
C2SB C 0.29008(8) 0.77781(16) 0.21486(16) 0.0565(5) Uani 1 1 d . . . . .
H2SB H 0.315377 0.733587 0.218120 0.068 Uiso 0.586(4) 1 calc R U P A 1
C4SB C 0.23474(8) 0.90544(17) 0.14149(14) 0.0558(5) Uani 1 1 d . . . . .
H4SB H 0.221249 0.948836 0.093010 0.067 Uiso 1 1 calc R U . . .
C3SB C 0.27139(8) 0.84102(16) 0.14559(14) 0.0527(5) Uani 1 1 d . . . . .
H3SB H 0.283517 0.840662 0.100504 0.063 Uiso 1 1 calc R U . . .
C6SB C 0.23662(7) 0.84265(18) 0.27712(14) 0.0573(5) Uani 1 1 d . . . . .
H6SB H 0.224929 0.843183 0.322781 0.069 Uiso 1 1 calc R U . . .
C1SB C 0.27234(8) 0.77816(17) 0.27969(15) 0.0565(5) Uani 1 1 d . . . . .
H1SB H 0.285013 0.733097 0.326954 0.068 Uiso 0.414(4) 1 calc R U P A 2
C5SB C 0.21780(8) 0.90675(18) 0.20762(14) 0.0591(6) Uani 1 1 d . . . . .
H5SB H 0.193091 0.951933 0.205338 0.071 Uiso 1 1 calc R U . . .
F1SB F 0.28733(8) 0.71217(18) 0.33906(15) 0.0712(8) Uani 0.586(4) 1 d . . P A 1
F2SB F 0.33174(12) 0.7212(2) 0.2332(2) 0.0712(12) Uani 0.414(4) 1 d . . P A 2
C3SA C 0.42262(8) 0.90792(16) 0.03756(15) 0.0553(5) Uani 1 1 d . . . . .
H3SA H 0.445692 0.956670 0.039607 0.066 Uiso 1 1 calc R U . . .
C6SA C 0.35442(8) 0.76790(16) 0.03243(15) 0.0548(5) Uani 1 1 d . . . . .
H6SA H 0.330879 0.720486 0.031096 0.066 Uiso 1 1 calc R U . . .
C4SA C 0.38246(8) 0.88760(14) -0.04049(14) 0.0508(5) Uani 1 1 d . . . . .
H4SA H 0.377868 0.922207 -0.092821 0.061 Uiso 1 1 calc R U . . .
C2SA C 0.42884(8) 0.85693(19) 0.11217(14) 0.0599(6) Uani 1 1 d . . . . .
H2SA H 0.457002 0.868960 0.165963 0.072 Uiso 0.477(4) 1 calc R U P B 1
C1SA C 0.39477(9) 0.78865(18) 0.10986(15) 0.0618(6) Uani 1 1 d . . . . .
H1SA H 0.399110 0.755135 0.162603 0.074 Uiso 0.523(4) 1 calc R U P B 2
C5SA C 0.34890(7) 0.81739(15) -0.04313(14) 0.0513(5) Uani 1 1 d . . . . .
H5SA H 0.321675 0.802961 -0.097597 0.062 Uiso 1 1 calc R U . . .
F1SA F 0.39839(13) 0.7489(2) 0.18134(19) 0.0885(13) Uani 0.477(4) 1 d . . P B 1
F2SA F 0.47123(10) 0.8665(3) 0.19262(17) 0.0943(13) Uani 0.523(4) 1 d . . P B 2

loop_
_atom_site_aniso_label
_atom_site_aniso_U_11
_atom_site_aniso_U_22
_atom_site_aniso_U_33
_atom_site_aniso_U_23
_atom_site_aniso_U_13
_atom_site_aniso_U_12
Fe1 0.01876(15) 0.02667(15) 0.02463(15) 0.000 0.00801(11) 0.000
P1 0.02199(19) 0.02843(19) 0.02476(18) -0.00074(14) 0.00883(15) -0.00147(15)
N1 0.0218(6) 0.0285(6) 0.0307(6) -0.0024(5) 0.0094(5) -0.0007(5)
C8 0.0274(8) 0.0414(9) 0.0480(10) 0.0037(8) 0.0124(7) 0.0006(7)
C26 0.0349(9) 0.0543(11) 0.0341(9) -0.0019(8) 0.0081(7) -0.0154(8)
C27 0.0305(8) 0.0403(9) 0.0285(7) 0.0002(6) 0.0099(6) -0.0071(7)
C25 0.0520(11) 0.0497(11) 0.0350(9) -0.0057(8) 0.0097(8) -0.0251(9)
C1 0.0249(7) 0.0284(7) 0.0264(7) 0.0009(6) 0.0110(6) 0.0014(6)
C9 0.0317(8) 0.0265(8) 0.0405(9) -0.0012(6) 0.0160(7) 0.0013(6)
C3 0.0230(7) 0.0411(9) 0.0304(8) -0.0033(7) 0.0100(6) 0.0002(6)
C5 0.0281(8) 0.0643(12) 0.0373(9) 0.0044(8) 0.0046(7) 0.0047(8)
C16 0.0281(8) 0.0270(7) 0.0280(7) -0.0008(6) 0.0076(6) -0.0027(6)
C19 0.0422(10) 0.0405(10) 0.0377(9) 0.0091(8) 0.0017(8) 0.0020(8)
C10 0.0215(7) 0.0374(8) 0.0248(7) -0.0047(6) 0.0072(6) -0.0023(6)
C15 0.0226(7) 0.0339(8) 0.0253(7) -0.0038(6) 0.0079(6) -0.0018(6)
C22 0.0311(8) 0.0337(8) 0.0237(7) -0.0011(6) 0.0111(6) -0.0071(6)
C4 0.0293(8) 0.0501(10) 0.0330(8) 0.0038(7) 0.0098(7) -0.0004(7)
C17 0.0315(8) 0.0364(9) 0.0365(8) 0.0060(7) 0.0121(7) 0.0010(7)
C21 0.0387(9) 0.0419(9) 0.0350(8) 0.0042(7) 0.0154(7) 0.0023(7)
C23 0.0415(9) 0.0350(8) 0.0294(8) 0.0000(6) 0.0133(7) -0.0047(7)
C24 0.0631(13) 0.0329(9) 0.0348(9) -0.0032(7) 0.0163(9) -0.0110(8)
C11 0.0310(8) 0.0348(8) 0.0325(8) -0.0073(7) 0.0112(7) -0.0020(7)
C6 0.0223(8) 0.0651(12) 0.0495(10) -0.0048(9) 0.0095(8) -0.0036(8)
C2 0.0262(8) 0.0339(8) 0.0289(7) 0.0000(6) 0.0121(6) 0.0008(6)
C7 0.0301(9) 0.0508(11) 0.0594(11) -0.0004(9) 0.0167(8) -0.0072(8)
C14 0.0272(8) 0.0400(9) 0.0293(7) -0.0030(6) 0.0111(6) -0.0040(7)
C20 0.0565(12) 0.0457(10) 0.0319(9) 0.0098(7) 0.0150(8) 0.0039(9)
C12 0.0318(9) 0.0449(9) 0.0342(8) -0.0098(7) 0.0142(7) 0.0021(7)
C13 0.0285(8) 0.0510(10) 0.0308(8) -0.0057(7) 0.0143(7) -0.0034(7)
C18 0.0321(9) 0.0420(10) 0.0517(11) 0.0108(8) 0.0111(8) 0.0045(7)
C2SB 0.0406(11) 0.0548(12) 0.0779(15) -0.0136(11) 0.0280(11) -0.0034(9)
C4SB 0.0417(11) 0.0729(14) 0.0525(11) -0.0060(10) 0.0189(9) -0.0027(10)
C3SB 0.0470(11) 0.0606(13) 0.0591(12) -0.0147(10) 0.0306(10) -0.0118(10)
C6SB 0.0407(11) 0.0854(16) 0.0479(11) -0.0131(11) 0.0204(9) -0.0042(11)
C1SB 0.0468(12) 0.0612(13) 0.0588(13) -0.0041(11) 0.0191(10) -0.0084(10)
C5SB 0.0423(11) 0.0832(16) 0.0508(12) -0.0096(11) 0.0181(9) 0.0074(11)
F1SB 0.0604(14) 0.0820(17) 0.0607(14) 0.0140(12) 0.0141(11) 0.0035(12)
F2SB 0.068(2) 0.067(2) 0.086(2) -0.0080(17) 0.0396(19) 0.0132(16)
C3SA 0.0525(12) 0.0532(12) 0.0644(13) -0.0147(10) 0.0282(11) 0.0018(10)
C6SA 0.0528(12) 0.0558(12) 0.0691(14) -0.0045(10) 0.0386(11) 0.0085(10)
C4SA 0.0585(12) 0.0471(11) 0.0507(11) -0.0014(9) 0.0262(10) 0.0133(9)
C2SA 0.0478(12) 0.0809(16) 0.0457(11) -0.0134(11) 0.0136(9) 0.0169(11)
C1SA 0.0707(15) 0.0727(15) 0.0544(12) 0.0085(11) 0.0383(12) 0.0265(13)
C5SA 0.0413(10) 0.0581(12) 0.0541(11) -0.0106(10) 0.0190(9) 0.0113(9)
F1SA 0.112(3) 0.103(3) 0.0644(19) 0.0368(17) 0.0497(19) 0.054(2)
F2SA 0.0617(18) 0.145(3) 0.0518(15) -0.0174(17) -0.0019(12) 0.0329(18)

loop_
_atom_type_symbol
_atom_type_description
_atom_type_scat_dispersion_real
_atom_type_scat_dispersion_imag
_atom_type_scat_source
C C 0.0033 0.0016 'International Tables Vol C Tables 4.2.6.8 and 6.1.1.4'
H H 0.0000 0.0000 'International Tables Vol C Tables 4.2.6.8 and 6.1.1.4'
F F 0.0171 0.0103 'International Tables Vol C Tables 4.2.6.8 and 6.1.1.4'
Fe Fe 0.3463 0.8444 'International Tables Vol C Tables 4.2.6.8 and 6.1.1.4'
N N 0.0061 0.0033 'International Tables Vol C Tables 4.2.6.8 and 6.1.1.4'
P P 0.1023 0.0942 'International Tables Vol C Tables 4.2.6.8 and 6.1.1.4'

loop_
_exptl_crystal_face_index_h
_exptl_crystal_face_index_k
_exptl_crystal_face_index_l
_exptl_crystal_face_perp_dist
-1.00 1.00 0.00 0.0010
-1.00 1.00 -1.00 0.0370
-1.00 0.00 0.00 0.0260
1.00 -1.00 0.00 0.0430
1.00 -1.00 1.00 0.0500
1.00 0.00 0.00 0.0320

loop_
_geom_angle_atom_site_label_1
_geom_angle_atom_site_label_2
_geom_angle_atom_site_label_3
_geom_angle
_geom_angle_site_symmetry_1
_geom_angle_site_symmetry_3
_geom_angle_publ_flag
P1 Fe1 P1 107.06(2) . 2_655 ?
N1 Fe1 P1 166.74(4) . 2_655 ?
N1 Fe1 P1 84.92(4) . . ?
N1 Fe1 P1 84.92(4) 2_655 2_655 ?
N1 Fe1 P1 166.73(4) 2_655 . ?
N1 Fe1 N1 83.83(7) 2_655 . ?
C1 Fe1 P1 98.34(4) . . ?
C1 Fe1 P1 98.34(4) 2_655 2_655 ?
C1 Fe1 P1 86.81(4) 2_655 . ?
C1 Fe1 P1 86.81(4) . 2_655 ?
C1 Fe1 N1 85.78(6) . . ?
C1 Fe1 N1 87.81(6) 2_655 . ?
C1 Fe1 N1 85.78(6) 2_655 2_655 ?
C1 Fe1 N1 87.81(6) . 2_655 ?
C1 Fe1 C1 171.38(9) 2_655 . ?
C16 P1 Fe1 123.92(5) . . ?
C15 P1 Fe1 100.67(5) . . ?
C15 P1 C16 104.89(7) . . ?
C22 P1 Fe1 121.37(5) . . ?
C22 P1 C16 99.80(7) . . ?
C22 P1 C15 103.55(7) . . ?
Fe1 N1 H1 99.5(11) . . ?
C9 N1 Fe1 108.42(9) . . ?
C9 N1 H1 108.4(12) . . ?
C10 N1 Fe1 115.24(9) . . ?
C10 N1 H1 108.0(11) . . ?
C10 N1 C9 115.88(12) . . ?
C3 C8 H8 119.4 . . ?
C7 C8 H8 119.4 . . ?
C7 C8 C3 121.21(17) . . ?
C27 C26 H26 119.7 . . ?
C25 C26 H26 119.7 . . ?
C25 C26 C27 120.66(17) . . ?
C26 C27 H27 119.9 . . ?
C26 C27 C22 120.20(17) . . ?
C22 C27 H27 119.9 . . ?
C26 C25 H25 120.2 . . ?
C26 C25 C24 119.56(16) . . ?
C24 C25 H25 120.2 . . ?
C2 C1 Fe1 171.45(13) . . ?
N1 C9 C9 108.00(10) . 2_655 ?
N1 C9 H9A 110.1 . . ?
N1 C9 H9B 110.1 . . ?
C9 C9 H9A 110.1 2_655 . ?
C9 C9 H9B 110.1 2_655 . ?
H9A C9 H9B 108.4 . . ?
C8 C3 C4 117.73(15) . . ?
C8 C3 C2 120.64(15) . . ?
C4 C3 C2 121.61(15) . . ?
C4 C5 H5 119.6 . . ?
C6 C5 H5 119.6 . . ?
C6 C5 C4 120.87(17) . . ?
C17 C16 P1 119.65(12) . . ?
C17 C16 C21 118.46(15) . . ?
C21 C16 P1 121.86(12) . . ?
C20 C19 H19 120.1 . . ?
C20 C19 C18 119.77(16) . . ?
C18 C19 H19 120.1 . . ?
C15 C10 N1 116.79(13) . . ?
C11 C10 N1 122.41(14) . . ?
C11 C10 C15 120.80(14) . . ?
C10 C15 P1 114.89(11) . . ?
C10 C15 C14 118.47(14) . . ?
C14 C15 P1 126.51(12) . . ?
C27 C22 P1 121.81(12) . . ?
C23 C22 P1 119.28(12) . . ?
C23 C22 C27 118.70(15) . . ?
C3 C4 H4 119.8 . . ?
C5 C4 C3 120.43(17) . . ?
C5 C4 H4 119.8 . . ?
C16 C17 H17 119.9 . . ?
C16 C17 C18 120.29(16) . . ?
C18 C17 H17 119.9 . . ?
C16 C21 H21 119.5 . . ?
C20 C21 C16 121.04(16) . . ?
C20 C21 H21 119.5 . . ?
C22 C23 H23 119.8 . . ?
C24 C23 C22 120.37(17) . . ?
C24 C23 H23 119.8 . . ?
C25 C24 C23 120.50(17) . . ?
C25 C24 H24 119.8 . . ?
C23 C24 H24 119.8 . . ?
C10 C11 H11 120.1 . . ?
C10 C11 C12 119.87(15) . . ?
C12 C11 H11 120.1 . . ?
C5 C6 H6 120.3 . . ?
C5 C6 C7 119.36(16) . . ?
C7 C6 H6 120.3 . . ?
C1 C2 C3 175.97(16) . . ?
C8 C7 H7 119.8 . . ?
C6 C7 C8 120.39(18) . . ?
C6 C7 H7 119.8 . . ?
C15 C14 H14 119.7 . . ?
C13 C14 C15 120.59(15) . . ?
C13 C14 H14 119.7 . . ?
C19 C20 C21 120.01(17) . . ?
C19 C20 H20 120.0 . . ?
C21 C20 H20 120.0 . . ?
C11 C12 H12 120.0 . . ?
C13 C12 C11 120.06(15) . . ?
C13 C12 H12 120.0 . . ?
C14 C13 H13 119.9 . . ?
C12 C13 C14 120.19(15) . . ?
C12 C13 H13 119.9 . . ?
C19 C18 C17 120.38(17) . . ?
C19 C18 H18 119.8 . . ?
C17 C18 H18 119.8 . . ?
C3SB C2SB H2SB 120.0 . . ?
C3SB C2SB C1SB 120.1(2) . . ?
C3SB C2SB F2SB 124.4(2) . . ?
C1SB C2SB H2SB 120.0 . . ?
C1SB C2SB F2SB 114.8(3) . . ?
C3SB C4SB H4SB 120.0 . . ?
C5SB C4SB H4SB 120.0 . . ?
C5SB C4SB C3SB 120.0(2) . . ?
C2SB C3SB C4SB 119.64(19) . . ?
C2SB C3SB H3SB 120.2 . . ?
C4SB C3SB H3SB 120.2 . . ?
C1SB C6SB H6SB 120.3 . . ?
C1SB C6SB C5SB 119.3(2) . . ?
C5SB C6SB H6SB 120.3 . . ?
C2SB C1SB H1SB 119.6 . . ?
C6SB C1SB C2SB 120.8(2) . . ?
C6SB C1SB H1SB 119.6 . . ?
F1SB C1SB C2SB 118.3(2) . . ?
F1SB C1SB C6SB 120.7(2) . . ?
C4SB C5SB C6SB 120.1(2) . . ?
C4SB C5SB H5SB 119.9 . . ?
C6SB C5SB H5SB 119.9 . . ?
C4SA C3SA H3SA 120.5 . . ?
C2SA C3SA H3SA 120.5 . . ?
C2SA C3SA C4SA 119.1(2) . . ?
C1SA C6SA H6SA 120.8 . . ?
C1SA C6SA C5SA 118.5(2) . . ?
C5SA C6SA H6SA 120.8 . . ?
C3SA C4SA H4SA 119.8 . . ?
C5SA C4SA C3SA 120.3(2) . . ?
C5SA C4SA H4SA 119.8 . . ?
C3SA C2SA H2SA 119.8 . . ?
C3SA C2SA C1SA 120.5(2) . . ?
C3SA C2SA F2SA 122.8(3) . . ?
C1SA C2SA H2SA 119.8 . . ?
C1SA C2SA F2SA 116.6(3) . . ?
C6SA C1SA H1SA 119.5 . . ?
C2SA C1SA C6SA 121.0(2) . . ?
C2SA C1SA H1SA 119.5 . . ?
F1SA C1SA C6SA 119.2(3) . . ?
F1SA C1SA C2SA 119.6(3) . . ?
C6SA C5SA C4SA 120.6(2) . . ?
C6SA C5SA H5SA 119.7 . . ?
C4SA C5SA H5SA 119.7 . . ?

loop_
_geom_bond_atom_site_label_1
_geom_bond_atom_site_label_2
_geom_bond_distance
_geom_bond_site_symmetry_2
_geom_bond_publ_flag
Fe1 P1 2.1750(4) . ?
Fe1 P1 2.1750(4) 2_655 ?
Fe1 N1 2.0563(12) 2_655 ?
Fe1 N1 2.0563(12) . ?
Fe1 C1 1.9322(15) . ?
Fe1 C1 1.9322(15) 2_655 ?
P1 C16 1.8419(15) . ?
P1 C15 1.8396(15) . ?
P1 C22 1.8337(15) . ?
N1 H1 0.900(19) . ?
N1 C9 1.4811(19) . ?
N1 C10 1.4576(19) . ?
C8 H8 0.9500 . ?
C8 C3 1.399(2) . ?
C8 C7 1.384(2) . ?
C26 H26 0.9500 . ?
C26 C27 1.391(2) . ?
C26 C25 1.378(3) . ?
C27 H27 0.9500 . ?
C27 C22 1.399(2) . ?
C25 H25 0.9500 . ?
C25 C24 1.382(3) . ?
C1 C2 1.219(2) . ?
C9 C9 1.520(3) 2_655 ?
C9 H9A 0.9900 . ?
C9 H9B 0.9900 . ?
C3 C4 1.404(2) . ?
C3 C2 1.433(2) . ?
C5 H5 0.9500 . ?
C5 C4 1.389(2) . ?
C5 C6 1.381(3) . ?
C16 C17 1.393(2) . ?
C16 C21 1.393(2) . ?
C19 H19 0.9500 . ?
C19 C20 1.381(3) . ?
C19 C18 1.381(3) . ?
C10 C15 1.399(2) . ?
C10 C11 1.387(2) . ?
C15 C14 1.400(2) . ?
C22 C23 1.394(2) . ?
C4 H4 0.9500 . ?
C17 H17 0.9500 . ?
C17 C18 1.394(2) . ?
C21 H21 0.9500 . ?
C21 C20 1.385(2) . ?
C23 H23 0.9500 . ?
C23 C24 1.392(2) . ?
C24 H24 0.9500 . ?
C11 H11 0.9500 . ?
C11 C12 1.391(2) . ?
C6 H6 0.9500 . ?
C6 C7 1.381(3) . ?
C7 H7 0.9500 . ?
C14 H14 0.9500 . ?
C14 C13 1.388(2) . ?
C20 H20 0.9500 . ?
C12 H12 0.9500 . ?
C12 C13 1.382(2) . ?
C13 H13 0.9500 . ?
C18 H18 0.9500 . ?
C2SB H2SB 0.9500 . ?
C2SB C3SB 1.367(3) . ?
C2SB C1SB 1.372(3) . ?
C2SB F2SB 1.382(4) . ?
C4SB H4SB 0.9500 . ?
C4SB C3SB 1.382(3) . ?
C4SB C5SB 1.376(3) . ?
C3SB H3SB 0.9500 . ?
C6SB H6SB 0.9500 . ?
C6SB C1SB 1.369(3) . ?
C6SB C5SB 1.378(3) . ?
C1SB H1SB 0.9500 . ?
C1SB F1SB 1.282(3) . ?
C5SB H5SB 0.9500 . ?
C3SA H3SA 0.9500 . ?
C3SA C4SA 1.376(3) . ?
C3SA C2SA 1.368(3) . ?
C6SA H6SA 0.9500 . ?
C6SA C1SA 1.374(3) . ?
C6SA C5SA 1.376(3) . ?
C4SA H4SA 0.9500 . ?
C4SA C5SA 1.376(3) . ?
C2SA H2SA 0.9500 . ?
C2SA C1SA 1.370(3) . ?
C2SA F2SA 1.409(3) . ?
C1SA H1SA 0.9500 . ?
C1SA F1SA 1.269(3) . ?
C5SA H5SA 0.9500 . ?

loop_
_geom_torsion_atom_site_label_1
_geom_torsion_atom_site_label_2
_geom_torsion_atom_site_label_3
_geom_torsion_atom_site_label_4
_geom_torsion
_geom_torsion_site_symmetry_1
_geom_torsion_site_symmetry_2
_geom_torsion_site_symmetry_3
_geom_torsion_site_symmetry_4
_geom_torsion_publ_flag
Fe1 P1 C16 C17 -25.21(15) . . . . ?
Fe1 P1 C16 C21 156.51(11) . . . . ?
Fe1 P1 C15 C10 -13.10(12) . . . . ?
Fe1 P1 C15 C14 162.71(13) . . . . ?
Fe1 P1 C22 C27 -75.65(13) . . . . ?
Fe1 P1 C22 C23 99.07(12) . . . . ?
Fe1 N1 C9 C9 -40.14(17) . . . 2_655 ?
Fe1 N1 C10 C15 24.90(16) . . . . ?
Fe1 N1 C10 C11 -155.99(12) . . . . ?
P1 C16 C17 C18 -179.88(13) . . . . ?
P1 C16 C21 C20 -179.64(14) . . . . ?
P1 C15 C14 C13 -175.60(12) . . . . ?
P1 C22 C23 C24 -174.45(12) . . . . ?
N1 C10 C15 P1 -5.94(17) . . . . ?
N1 C10 C15 C14 177.88(13) . . . . ?
N1 C10 C11 C12 -177.75(14) . . . . ?
C8 C3 C4 C5 -1.0(2) . . . . ?
C26 C27 C22 P1 175.46(12) . . . . ?
C26 C27 C22 C23 0.7(2) . . . . ?
C26 C25 C24 C23 0.3(3) . . . . ?
C27 C26 C25 C24 0.8(3) . . . . ?
C27 C22 C23 C24 0.4(2) . . . . ?
C25 C26 C27 C22 -1.3(2) . . . . ?
C9 N1 C10 C15 153.00(13) . . . . ?
C9 N1 C10 C11 -27.9(2) . . . . ?
C3 C8 C7 C6 -0.2(3) . . . . ?
C5 C6 C7 C8 -0.1(3) . . . . ?
C16 P1 C15 C10 116.51(12) . . . . ?
C16 P1 C15 C14 -67.67(14) . . . . ?
C16 P1 C22 C27 144.12(12) . . . . ?
C16 P1 C22 C23 -41.16(13) . . . . ?
C16 C17 C18 C19 -0.4(3) . . . . ?
C16 C21 C20 C19 -0.6(3) . . . . ?
C10 N1 C9 C9 -171.53(14) . . . 2_655 ?
C10 C15 C14 C13 0.1(2) . . . . ?
C10 C11 C12 C13 -0.2(2) . . . . ?
C15 P1 C16 C17 -139.39(13) . . . . ?
C15 P1 C16 C21 42.33(15) . . . . ?
C15 P1 C22 C27 36.06(14) . . . . ?
C15 P1 C22 C23 -149.22(12) . . . . ?
C15 C10 C11 C12 1.3(2) . . . . ?
C15 C14 C13 C12 1.0(2) . . . . ?
C22 P1 C16 C17 113.63(13) . . . . ?
C22 P1 C16 C21 -64.65(14) . . . . ?
C22 P1 C15 C10 -139.28(11) . . . . ?
C22 P1 C15 C14 36.53(15) . . . . ?
C22 C23 C24 C25 -1.0(2) . . . . ?
C4 C5 C6 C7 -0.1(3) . . . . ?
C17 C16 C21 C20 2.1(3) . . . . ?
C21 C16 C17 C18 -1.5(2) . . . . ?
C11 C10 C15 P1 174.93(12) . . . . ?
C11 C10 C15 C14 -1.2(2) . . . . ?
C11 C12 C13 C14 -0.9(2) . . . . ?
C6 C5 C4 C3 0.7(3) . . . . ?
C2 C3 C4 C5 177.24(16) . . . . ?
C7 C8 C3 C4 0.8(3) . . . . ?
C7 C8 C3 C2 -177.47(16) . . . . ?
C20 C19 C18 C17 1.9(3) . . . . ?
C18 C19 C20 C21 -1.4(3) . . . . ?
C3SB C2SB C1SB C6SB -1.3(3) . . . . ?
C3SB C2SB C1SB F1SB 173.6(2) . . . . ?
C3SB C4SB C5SB C6SB -1.3(3) . . . . ?
C1SB C2SB C3SB C4SB 0.3(3) . . . . ?
C1SB C6SB C5SB C4SB 0.2(3) . . . . ?
C5SB C4SB C3SB C2SB 1.0(3) . . . . ?
C5SB C6SB C1SB C2SB 1.1(3) . . . . ?
C5SB C6SB C1SB F1SB -173.7(2) . . . . ?
F2SB C2SB C3SB C4SB -169.3(3) . . . . ?
F2SB C2SB C1SB C6SB 169.2(2) . . . . ?
C3SA C4SA C5SA C6SA 1.3(3) . . . . ?
C3SA C2SA C1SA C6SA 1.8(3) . . . . ?
C3SA C2SA C1SA F1SA -173.0(2) . . . . ?
C4SA C3SA C2SA C1SA -2.0(3) . . . . ?
C4SA C3SA C2SA F2SA 173.8(2) . . . . ?
C2SA C3SA C4SA C5SA 0.4(3) . . . . ?
C1SA C6SA C5SA C4SA -1.5(3) . . . . ?
C5SA C6SA C1SA C2SA 0.0(3) . . . . ?
C5SA C6SA C1SA F1SA 174.8(2) . . . . ?
F2SA C2SA C1SA C6SA -174.3(2) . . . . ?
